data_7054818
loop_
_publ_author_name
'Shima, Takanori'
'Yanagi, Takako'
'Hou, Zhaomin'

_publ_section_title
;
 Rare-earth--iridium heterobimetallic complexes with bridging imido and
 silylmethyl ligands: synthesis, structure and reactivity
;
_journal_issue 10
_journal_name_full 'New J. Chem.'
_journal_page_first 7608
_journal_paper_doi 10.1039/C5NJ00598A
_journal_volume 39
_journal_year 2015
_chemical_formula_sum 'C28 H49 Ir Lu N Si'
_chemical_formula_weight 794.94
_chemical_name_systematic
; 
 ? 
;
_space_group_IT_number 14
_symmetry_cell_setting monoclinic
_symmetry_space_group_name_Hall '-P 2yn'
_symmetry_space_group_name_H-M 'P 1 21/n 1'
_atom_sites_solution_hydrogens geom
_atom_sites_solution_primary direct
_atom_sites_solution_secondary difmap
_audit_creation_method SHELXL-97
_audit_update_record
;
2013-09-20 deposited with the CCDC.
2015-04-22 downloaded from the CCDC.
;
_cell_angle_alpha 90.00
_cell_angle_beta 99.864(2)
_cell_angle_gamma 90.00
_cell_formula_units_Z 4
_cell_length_a 9.3823(11)
_cell_length_b 20.167(2)
_cell_length_c 16.4339(19)
_cell_measurement_reflns_used 16244
_cell_measurement_temperature 163(2)
_cell_measurement_theta_max 25.08
_cell_measurement_theta_min 1.61
_cell_volume 3063.5(6)
_computing_structure_refinement 'SHELXL-97 (Sheldrick, 1997)'
_computing_structure_solution 'SHELXS-97 (Sheldrick, 1990)'
_diffrn_ambient_temperature 163(2)
_diffrn_measured_fraction_theta_full 0.993
_diffrn_measured_fraction_theta_max 0.993
_diffrn_radiation_monochromator graphite
_diffrn_radiation_source 'fine-focus sealed tube'
_diffrn_radiation_type MoK\a
_diffrn_radiation_wavelength 0.71073
_diffrn_reflns_av_R_equivalents 0.0783
_diffrn_reflns_av_sigmaI/netI 0.1403
_diffrn_reflns_limit_h_max 11
_diffrn_reflns_limit_h_min -11
_diffrn_reflns_limit_k_max 24
_diffrn_reflns_limit_k_min -18
_diffrn_reflns_limit_l_max 19
_diffrn_reflns_limit_l_min -19
_diffrn_reflns_number 16244
_diffrn_reflns_theta_full 25.08
_diffrn_reflns_theta_max 25.08
_diffrn_reflns_theta_min 1.61
_exptl_absorpt_coefficient_mu 7.597
_exptl_absorpt_correction_T_max 0.9279
_exptl_absorpt_correction_T_min 0.5171
_exptl_absorpt_correction_type multi-scan
_exptl_absorpt_process_details SADABS
_exptl_crystal_colour brown
_exptl_crystal_density_diffrn 1.724
_exptl_crystal_density_method 'not measured'
_exptl_crystal_description plate
_exptl_crystal_F_000 1544
_exptl_crystal_size_max 0.10
_exptl_crystal_size_mid 0.05
_exptl_crystal_size_min 0.01
_refine_diff_density_max 3.258
_refine_diff_density_min -2.680
_refine_diff_density_rms 0.201
_refine_ls_extinction_method none
_refine_ls_goodness_of_fit_ref 0.913
_refine_ls_hydrogen_treatment constr
_refine_ls_matrix_type full
_refine_ls_number_parameters 162
_refine_ls_number_reflns 5395
_refine_ls_number_restraints 0
_refine_ls_restrained_S_all 0.913
_refine_ls_R_factor_all 0.1231
_refine_ls_R_factor_gt 0.0631
_refine_ls_shift/su_max 0.001
_refine_ls_shift/su_mean 0.000
_refine_ls_structure_factor_coef Fsqd
_refine_ls_weighting_details 'calc w=1/[\s^2^(Fo^2^)+(0.0576P)^2^+0.0000P] where P=(Fo^2^+2Fc^2^)/3'
_refine_ls_weighting_scheme calc
_refine_ls_wR_factor_gt 0.1233
_refine_ls_wR_factor_ref 0.1379
_reflns_number_gt 2943
_reflns_number_total 5395
_reflns_threshold_expression >2sigma(I)
_cod_data_source_file c5nj00598a2.cif
_cod_data_source_block 1157yng
_cod_depositor_comments
;
The following automatic conversions were performed:

'_symmetry_cell_setting' value 'Monoclinic' changed to 'monoclinic'
according to
/usr/data/users/saulius/crontab/automatic-downloads/rss-feeds/RSC/lib/dictionaries/cif_core.dic
dictionary named 'cif_core.dic' version 2.4.2 from 2011-04-26.

'_exptl_absorpt_correction_type' value 'Multi-scan' changed to
'multi-scan' according to
/usr/data/users/saulius/crontab/automatic-downloads/rss-feeds/RSC/lib/dictionaries/cif_core.dic
dictionary named 'cif_core.dic' version 2.4.2 from 2011-04-26.

Automatic conversion script
Id: cif_fix_values 3271 2015-04-21 07:52:19Z andrius 

 Adding full bibliography for 7054818--7054822.cif.
;
_cod_original_sg_symbol_H-M P2(1)/n
_cod_database_code 7054818

loop_
_symmetry_equiv_pos_as_xyz
'x, y, z'
'-x+1/2, y+1/2, -z+1/2'
'-x, -y, -z'
'x-1/2, -y-1/2, z-1/2'

loop_
_atom_site_label
_atom_site_type_symbol
_atom_site_fract_x
_atom_site_fract_y
_atom_site_fract_z
_atom_site_U_iso_or_equiv
_atom_site_adp_type
_atom_site_occupancy
_atom_site_symmetry_multiplicity
_atom_site_calc_flag
_atom_site_refinement_flags
Ir1 Ir 0.25103(7) 0.13938(3) 0.84209(4) 0.03588(19) Uani 1 1 d .
Lu1 Lu 0.25641(9) 0.27727(3) 0.91356(5) 0.0534(3) Uani 1 1 d .
N1 N 0.4014(14) 0.2029(6) 0.8836(8) 0.049(4) Uani 1 1 d .
Si1 Si 0.1632(6) 0.1864(3) 1.0356(3) 0.0591(14) Uani 1 1 d .
C1 C 0.2343(8) 0.4088(3) 0.9109(5) 0.061(2) Uani 1 1 d G
C2 C 0.0895(8) 0.3864(4) 0.9031(5) 0.061(2) Uani 1 1 d G
C3 C 0.0540(9) 0.3529(4) 0.8265(5) 0.061(2) Uani 1 1 d G
C4 C 0.1769(8) 0.3546(4) 0.7870(5) 0.061(2) Uani 1 1 d G
C5 C 0.2884(8) 0.3892(3) 0.8392(5) 0.061(2) Uani 1 1 d G
C6 C 0.3165(12) 0.4469(6) 0.9829(7) 0.109(4) Uani 1 1 d G
H6A H 0.2485 0.4645 1.0166 0.163 Uiso 1 1 calc R
H6B H 0.3689 0.4836 0.9624 0.163 Uiso 1 1 calc R
H6C H 0.3855 0.4173 1.0166 0.163 Uiso 1 1 calc R
C7 C -0.0094(13) 0.3964(6) 0.9652(7) 0.109(4) Uani 1 1 d G
H7A H 0.0486 0.4046 1.0198 0.163 Uiso 1 1 calc R
H7B H -0.0685 0.3565 0.9674 0.163 Uiso 1 1 calc R
H7C H -0.0726 0.4345 0.9489 0.163 Uiso 1 1 calc R
C8 C -0.0893(13) 0.3210(6) 0.7929(7) 0.109(4) Uani 1 1 d G
H8A H -0.0741 0.2841 0.7565 0.163 Uiso 1 1 calc R
H8B H -0.1535 0.3539 0.7616 0.163 Uiso 1 1 calc R
H8C H -0.1334 0.3043 0.8388 0.163 Uiso 1 1 calc R
C9 C 0.1873(13) 0.3249(6) 0.7041(7) 0.109(4) Uani 1 1 d G
H9A H 0.0941 0.3297 0.6671 0.163 Uiso 1 1 calc R
H9B H 0.2119 0.2778 0.7108 0.163 Uiso 1 1 calc R
H9C H 0.2625 0.3480 0.6803 0.163 Uiso 1 1 calc R
C10 C 0.4380(12) 0.4027(6) 0.8215(7) 0.109(4) Uani 1 1 d G
H10A H 0.4793 0.3616 0.8038 0.163 Uiso 1 1 calc R
H10B H 0.4995 0.4194 0.8716 0.163 Uiso 1 1 calc R
H10C H 0.4326 0.4360 0.7776 0.163 Uiso 1 1 calc R
C11 C 0.274(2) 0.2602(9) 1.0591(11) 0.075(6) Uani 1 1 d .
H11A H 0.3733 0.2511 1.0882 0.090 Uiso 1 1 calc R
H11B H 0.2274 0.2955 1.0874 0.090 Uiso 1 1 calc R
C12 C -0.008(2) 0.1926(12) 1.0787(12) 0.100(8) Uani 1 1 d .
H12A H 0.0112 0.1807 1.1375 0.150 Uiso 1 1 calc R
H12B H -0.0800 0.1621 1.0490 0.150 Uiso 1 1 calc R
H12C H -0.0448 0.2381 1.0725 0.150 Uiso 1 1 calc R
C13 C 0.258(2) 0.1073(8) 1.0673(10) 0.074(6) Uani 1 1 d .
H13A H 0.3604 0.1116 1.0638 0.111 Uiso 1 1 calc R
H13B H 0.2147 0.0716 1.0307 0.111 Uiso 1 1 calc R
H13C H 0.2475 0.0969 1.1243 0.111 Uiso 1 1 calc R
C14 C 0.1009(19) 0.1847(8) 0.9151(10) 0.055(5) Uani 1 1 d .
C15 C 0.1980(8) 0.0955(3) 0.7155(5) 0.057(2) Uani 1 1 d G
C16 C 0.0794(8) 0.0863(3) 0.7568(5) 0.057(2) Uani 1 1 d G
C17 C 0.1245(8) 0.0445(3) 0.8253(5) 0.057(2) Uani 1 1 d G
C18 C 0.2710(8) 0.0279(3) 0.8263(5) 0.057(2) Uani 1 1 d G
C19 C 0.3164(8) 0.0594(4) 0.7584(5) 0.057(2) Uani 1 1 d G
C20 C 0.1982(11) 0.1365(5) 0.6392(7) 0.092(3) Uani 1 1 d G
H20A H 0.1984 0.1071 0.5917 0.137 Uiso 1 1 calc R
H20B H 0.2847 0.1646 0.6467 0.137 Uiso 1 1 calc R
H20C H 0.1115 0.1645 0.6295 0.137 Uiso 1 1 calc R
C21 C -0.0687(11) 0.1157(5) 0.7322(7) 0.092(3) Uani 1 1 d G
H21A H -0.0612 0.1579 0.7037 0.137 Uiso 1 1 calc R
H21B H -0.1117 0.1234 0.7817 0.137 Uiso 1 1 calc R
H21C H -0.1298 0.0851 0.6953 0.137 Uiso 1 1 calc R
C22 C 0.0328(11) 0.0217(5) 0.8864(7) 0.092(3) Uani 1 1 d G
H22A H -0.0319 0.0577 0.8968 0.137 Uiso 1 1 calc R
H22B H 0.0952 0.0092 0.9382 0.137 Uiso 1 1 calc R
H22C H -0.0249 -0.0167 0.8640 0.137 Uiso 1 1 calc R
C23 C 0.3624(11) -0.0157(5) 0.8886(7) 0.092(3) Uani 1 1 d G
H23A H 0.3427 -0.0055 0.9439 0.137 Uiso 1 1 calc R
H23B H 0.4649 -0.0077 0.8869 0.137 Uiso 1 1 calc R
H23C H 0.3392 -0.0623 0.8756 0.137 Uiso 1 1 calc R
C24 C 0.4646(11) 0.0553(6) 0.7359(7) 0.092(3) Uani 1 1 d G
H24A H 0.5290 0.0869 0.7693 0.137 Uiso 1 1 calc R
H24B H 0.4588 0.0659 0.6772 0.137 Uiso 1 1 calc R
H24C H 0.5027 0.0103 0.7464 0.137 Uiso 1 1 calc R
C25 C 0.5616(15) 0.2040(7) 0.8826(9) 0.036(4) Uani 1 1 d .
C26 C 0.625(2) 0.2552(9) 0.9396(13) 0.081(7) Uani 1 1 d .
H26A H 0.5945 0.2988 0.9170 0.121 Uiso 1 1 calc R
H26B H 0.7308 0.2520 0.9476 0.121 Uiso 1 1 calc R
H26C H 0.5928 0.2492 0.9928 0.121 Uiso 1 1 calc R
C27 C 0.6241(16) 0.1341(8) 0.9206(12) 0.068(6) Uani 1 1 d .
H27A H 0.7199 0.1264 0.9063 0.102 Uiso 1 1 calc R
H27B H 0.5585 0.0983 0.8978 0.102 Uiso 1 1 calc R
H27C H 0.6317 0.1350 0.9808 0.102 Uiso 1 1 calc R
C28 C 0.579(2) 0.2128(10) 0.7931(13) 0.089(7) Uani 1 1 d .
H28A H 0.5328 0.2542 0.7716 0.134 Uiso 1 1 calc R
H28B H 0.5341 0.1754 0.7603 0.134 Uiso 1 1 calc R
H28C H 0.6825 0.2144 0.7896 0.134 Uiso 1 1 calc R

loop_
_atom_site_aniso_label
_atom_site_aniso_U_11
_atom_site_aniso_U_22
_atom_site_aniso_U_33
_atom_site_aniso_U_23
_atom_site_aniso_U_13
_atom_site_aniso_U_12
Ir1 0.0473(4) 0.0315(3) 0.0268(3) 0.0009(3) 0.0006(3) 0.0029(3)
Lu1 0.0766(6) 0.0312(4) 0.0442(5) -0.0006(4) -0.0127(4) 0.0060(4)
N1 0.058(9) 0.042(8) 0.047(9) 0.012(7) 0.003(7) -0.002(7)
Si1 0.064(4) 0.069(4) 0.042(3) -0.001(3) 0.004(3) -0.008(3)
C1 0.083(6) 0.041(5) 0.055(6) 0.017(4) 0.005(5) -0.006(4)
C2 0.083(6) 0.041(5) 0.055(6) 0.017(4) 0.005(5) -0.006(4)
C3 0.083(6) 0.041(5) 0.055(6) 0.017(4) 0.005(5) -0.006(4)
C4 0.083(6) 0.041(5) 0.055(6) 0.017(4) 0.005(5) -0.006(4)
C5 0.083(6) 0.041(5) 0.055(6) 0.017(4) 0.005(5) -0.006(4)
C6 0.124(9) 0.079(7) 0.123(10) 0.028(7) 0.024(7) -0.002(6)
C7 0.124(9) 0.079(7) 0.123(10) 0.028(7) 0.024(7) -0.002(6)
C8 0.124(9) 0.079(7) 0.123(10) 0.028(7) 0.024(7) -0.002(6)
C9 0.124(9) 0.079(7) 0.123(10) 0.028(7) 0.024(7) -0.002(6)
C10 0.124(9) 0.079(7) 0.123(10) 0.028(7) 0.024(7) -0.002(6)
C11 0.104(16) 0.077(14) 0.039(12) -0.023(10) -0.001(11) 0.006(12)
C12 0.082(16) 0.17(2) 0.052(14) -0.019(15) 0.024(12) -0.014(15)
C13 0.141(18) 0.058(11) 0.020(11) 0.013(8) 0.009(11) -0.002(12)
C14 0.089(14) 0.042(10) 0.039(11) -0.015(8) 0.021(10) 0.008(9)
C15 0.069(6) 0.045(5) 0.055(6) -0.013(4) 0.003(5) 0.000(4)
C16 0.069(6) 0.045(5) 0.055(6) -0.013(4) 0.003(5) 0.000(4)
C17 0.069(6) 0.045(5) 0.055(6) -0.013(4) 0.003(5) 0.000(4)
C18 0.069(6) 0.045(5) 0.055(6) -0.013(4) 0.003(5) 0.000(4)
C19 0.069(6) 0.045(5) 0.055(6) -0.013(4) 0.003(5) 0.000(4)
C20 0.108(8) 0.088(7) 0.073(7) -0.004(6) 0.001(6) 0.001(6)
C21 0.108(8) 0.088(7) 0.073(7) -0.004(6) 0.001(6) 0.001(6)
C22 0.108(8) 0.088(7) 0.073(7) -0.004(6) 0.001(6) 0.001(6)
C23 0.108(8) 0.088(7) 0.073(7) -0.004(6) 0.001(6) 0.001(6)
C24 0.108(8) 0.088(7) 0.073(7) -0.004(6) 0.001(6) 0.001(6)
C25 0.031(9) 0.051(10) 0.027(9) 0.000(7) 0.007(7) 0.012(7)
C26 0.076(14) 0.072(13) 0.086(17) 0.001(12) -0.008(12) -0.036(11)
C27 0.039(10) 0.051(11) 0.107(17) -0.007(11) -0.010(10) 0.005(9)
C28 0.069(14) 0.113(19) 0.086(18) -0.016(14) 0.016(13) -0.013(12)

loop_
_atom_type_symbol
_atom_type_description
_atom_type_scat_dispersion_real
_atom_type_scat_dispersion_imag
_atom_type_scat_source
C C 0.0033 0.0016 'International Tables Vol C Tables 4.2.6.8 and 6.1.1.4'
H H 0.0000 0.0000 'International Tables Vol C Tables 4.2.6.8 and 6.1.1.4'
N N 0.0061 0.0033 'International Tables Vol C Tables 4.2.6.8 and 6.1.1.4'
Si Si 0.0817 0.0704 'International Tables Vol C Tables 4.2.6.8 and 6.1.1.4'
Lu Lu -0.4720 5.8584 'International Tables Vol C Tables 4.2.6.8 and 6.1.1.4'
Ir Ir -1.4442 7.9887 'International Tables Vol C Tables 4.2.6.8 and 6.1.1.4'

loop_
_geom_angle_atom_site_label_1
_geom_angle_atom_site_label_2
_geom_angle_atom_site_label_3
_geom_angle
N1 Ir1 C14 91.7(6)
N1 Ir1 C16 160.9(4)
C14 Ir1 C16 94.7(5)
N1 Ir1 C15 128.3(4)
C14 Ir1 C15 127.6(5)
C16 Ir1 C15 36.93(13)
N1 Ir1 C17 160.7(4)
C14 Ir1 C17 92.6(5)
C16 Ir1 C17 36.87(13)
C15 Ir1 C17 61.3(2)
N1 Ir1 C19 115.2(4)
C14 Ir1 C19 152.9(5)
C16 Ir1 C19 61.1(2)
C15 Ir1 C19 36.50(13)
C17 Ir1 C19 60.8(2)
N1 Ir1 C18 128.6(4)
C14 Ir1 C18 123.0(5)
C16 Ir1 C18 61.1(2)
C15 Ir1 C18 60.8(2)
C17 Ir1 C18 36.40(13)
C19 Ir1 C18 36.19(13)
N1 Ir1 Lu1 44.9(4)
C14 Ir1 Lu1 51.3(4)
C16 Ir1 Lu1 130.72(19)
C15 Ir1 Lu1 135.49(19)
C17 Ir1 Lu1 143.84(19)
C19 Ir1 Lu1 154.49(19)
C18 Ir1 Lu1 163.66(19)
N1 Lu1 C14 82.4(5)
N1 Lu1 C11 101.1(6)
C14 Lu1 C11 79.2(6)
N1 Lu1 C4 110.0(4)
C14 Lu1 C4 112.8(5)
C11 Lu1 C4 147.7(5)
N1 Lu1 C5 111.7(4)
C14 Lu1 C5 143.7(5)
C11 Lu1 C5 126.8(5)
C4 Lu1 C5 31.54(12)
N1 Lu1 C3 134.7(4)
C14 Lu1 C3 94.2(5)
C11 Lu1 C3 122.8(5)
C4 Lu1 C3 31.24(11)
C5 Lu1 C3 51.64(18)
N1 Lu1 C1 138.3(4)
C14 Lu1 C1 137.6(4)
C11 Lu1 C1 98.7(5)
C4 Lu1 C1 51.62(18)
C5 Lu1 C1 31.18(12)
C3 Lu1 C1 51.11(18)
N1 Lu1 C2 161.0(4)
C14 Lu1 C2 107.0(4)
C11 Lu1 C2 96.9(5)
C4 Lu1 C2 51.31(18)
C5 Lu1 C2 51.27(18)
C3 Lu1 C2 30.75(11)
C1 Lu1 C2 30.72(11)
N1 Lu1 Si1 89.7(3)
C14 Lu1 Si1 41.5(4)
C11 Lu1 Si1 37.9(4)
C4 Lu1 Si1 146.6(2)
C5 Lu1 Si1 157.7(2)
C3 Lu1 Si1 117.0(2)
C1 Lu1 Si1 126.7(2)
C2 Lu1 Si1 108.3(2)
N1 Lu1 Ir1 39.8(3)
C14 Lu1 Ir1 46.3(4)
C11 Lu1 Ir1 104.5(4)
C4 Lu1 Ir1 104.94(18)
C5 Lu1 Ir1 127.66(19)
C3 Lu1 Ir1 110.91(18)
C1 Lu1 Ir1 156.49(18)
C2 Lu1 Ir1 139.36(17)
Si1 Lu1 Ir1 72.88(11)
C25 N1 Ir1 132.2(10)
C25 N1 Lu1 131.9(9)
Ir1 N1 Lu1 95.2(5)
C11 Si1 C13 114.6(9)
C11 Si1 C12 111.2(10)
C13 Si1 C12 110.5(10)
C11 Si1 C14 106.9(8)
C13 Si1 C14 108.2(7)
C12 Si1 C14 104.9(8)
C11 Si1 Lu1 54.0(6)
C13 Si1 Lu1 122.8(6)
C12 Si1 Lu1 126.2(8)
C14 Si1 Lu1 53.1(5)
C2 C1 C5 108.0
C2 C1 C6 126.0
C5 C1 C6 126.0
C2 C1 Lu1 75.7(2)
C5 C1 Lu1 72.4(3)
C6 C1 Lu1 117.8(2)
C1 C2 C3 108.0
C1 C2 C7 126.0
C3 C2 C7 126.0
C1 C2 Lu1 73.5(2)
C3 C2 Lu1 73.3(2)
C7 C2 Lu1 119.0(2)
C2 C3 C4 108.0
C2 C3 C8 126.0
C4 C3 C8 126.0
C2 C3 Lu1 76.0(3)
C4 C3 Lu1 72.4(3)
C8 C3 Lu1 117.6(2)
C5 C4 C3 108.0
C5 C4 C9 126.0
C3 C4 C9 126.0
C5 C4 Lu1 74.4(2)
C3 C4 Lu1 76.3(3)
C9 C4 Lu1 115.5(3)
C4 C5 C1 108.0
C4 C5 C10 126.0
C1 C5 C10 126.0
C4 C5 Lu1 74.1(2)
C1 C5 Lu1 76.4(3)
C10 C5 Lu1 115.6(2)
Si1 C11 Lu1 88.0(7)
Si1 C14 Ir1 116.7(8)
Si1 C14 Lu1 85.4(6)
Ir1 C14 Lu1 82.4(6)
C16 C15 C19 108.0
C16 C15 C20 126.0
C19 C15 C20 126.0
C16 C15 Ir1 70.9(2)
C19 C15 Ir1 73.0(2)
C20 C15 Ir1 121.8(2)
C17 C16 C15 108.0
C17 C16 C21 126.0
C15 C16 C21 126.0
C17 C16 Ir1 72.5(2)
C15 C16 Ir1 72.2(2)
C21 C16 Ir1 121.1(2)
C16 C17 C18 108.0
C16 C17 C22 126.0
C18 C17 C22 126.0
C16 C17 Ir1 70.7(2)
C18 C17 Ir1 73.0(2)
C22 C17 Ir1 122.0(2)
C17 C18 C19 108.0
C17 C18 C23 126.0
C19 C18 C23 126.0
C17 C18 Ir1 70.6(2)
C19 C18 Ir1 71.7(2)
C23 C18 Ir1 123.3(2)
C15 C19 C18 108.0
C15 C19 C24 126.0
C18 C19 C24 126.0
C15 C19 Ir1 70.5(2)
C18 C19 Ir1 72.1(2)
C24 C19 Ir1 123.1(2)
C26 C25 N1 107.6(13)
C26 C25 C28 116.2(15)
N1 C25 C28 106.7(13)
C26 C25 C27 106.9(13)
N1 C25 C27 106.3(12)
C28 C25 C27 112.6(14)

loop_
_geom_bond_atom_site_label_1
_geom_bond_atom_site_label_2
_geom_bond_distance
Ir1 N1 1.940(13)
Ir1 C14 2.200(16)
Ir1 C16 2.221(7)
Ir1 C15 2.237(7)
Ir1 C17 2.244(7)
Ir1 C19 2.271(7)
Ir1 C18 2.275(7)
Ir1 Lu1 3.0158(9)
Lu1 N1 2.138(13)
Lu1 C14 2.373(17)
Lu1 C11 2.395(18)
Lu1 C4 2.605(7)
Lu1 C5 2.609(7)
Lu1 C3 2.655(7)
Lu1 C1 2.661(7)
Lu1 C2 2.689(7)
Lu1 Si1 2.956(5)
N1 C25 1.507(18)
Si1 C11 1.818(18)
Si1 C13 1.856(17)
Si1 C12 1.867(18)
Si1 C14 1.966(17)
C1 C2 1.417(5)
C1 C5 1.417(5)
C1 C6 1.507(5)
C2 C3 1.417(5)
C2 C7 1.507(5)
C3 C4 1.417(5)
C3 C8 1.507(5)
C4 C5 1.417(5)
C4 C9 1.507(5)
C5 C10 1.507(5)
C15 C16 1.412(4)
C15 C19 1.412(4)
C15 C20 1.501(5)
C16 C17 1.412(4)
C16 C21 1.501(5)
C17 C18 1.412(4)
C17 C22 1.501(5)
C18 C19 1.412(4)
C18 C23 1.501(5)
C19 C24 1.501(5)
C25 C26 1.45(2)
C25 C28 1.52(2)
C25 C27 1.61(2)
